data_7009921
loop_
_publ_author_name
'Brammer, Lee'
'Rivas, Juan C. Mareque'
'Atencio, Reinaldo'
'Fang, Shiyue'
'Pigge, F. Christopher'

_publ_section_title
;
 Combining hydrogen bonds with coordination chemistry or organometallic
 \p-arene chemistry: strategies for inorganic crystal
 engineering&#x200A;&#x2020;
;
_journal_issue 21
_journal_name_full 'Journal of the Chemical Society, Dalton Transactions'
_journal_page_first 3855
_journal_paper_doi 10.1039/b004395h
_journal_year 2000
_chemical_compound_source synthesis
_chemical_formula_moiety 'C11 H6 O7 Cr1 2(C3 H7 N2 O1)'
_chemical_formula_sum 'C17 H20 Cr N2 O9'
_chemical_formula_weight 448.35
_chemical_name_systematic
; 
 ? 
;
_space_group_IT_number 2
_symmetry_cell_setting triclinic
_symmetry_space_group_name_Hall '-P 1'
_symmetry_space_group_name_H-M 'P -1'
_atom_sites_solution_hydrogens geom
_atom_sites_solution_primary direct
_atom_sites_solution_secondary difmap
_audit_creation_method SHELXL-97
_cell_angle_alpha 79.540(1)
_cell_angle_beta 77.794(1)
_cell_angle_gamma 82.222(1)
_cell_formula_units_Z 2
_cell_length_a 6.5676(1)
_cell_length_b 10.6471(1)
_cell_length_c 15.3866(2)
_cell_measurement_reflns_used 4864
_cell_measurement_temperature 208(5)
_cell_measurement_theta_max 30.20
_cell_measurement_theta_min 1.37
_cell_volume 1028.85(2)
_computing_cell_refinement 'SAINT (Siemens, 1994)'
_computing_data_collection 'SMART (Siemens, 1994)'
_computing_data_reduction 'SAINT (Siemens, 1994)'
_computing_molecular_graphics 'SHELXTL (Bruker, 1999)'
_computing_publication_material 'SHELXTL (Bruker, 1999)'
_computing_structure_refinement 'SHELXTL (Bruker, 1999)'
_computing_structure_solution 'SHELXTL (Siemens, 1994)'
_diffrn_ambient_temperature 208(5)
_diffrn_measured_fraction_theta_full 0.993
_diffrn_measured_fraction_theta_max 0.993
_diffrn_measurement_device 'Siemens SMART'
_diffrn_measurement_method \w-scans
_diffrn_radiation_monochromator graphite
_diffrn_radiation_source 'normal-focus sealed tube'
_diffrn_radiation_type MoK\a
_diffrn_radiation_wavelength 0.71073
_diffrn_reflns_av_R_equivalents 0.0504
_diffrn_reflns_av_sigmaI/netI 0.0742
_diffrn_reflns_limit_h_max 8
_diffrn_reflns_limit_h_min -8
_diffrn_reflns_limit_k_max 13
_diffrn_reflns_limit_k_min -13
_diffrn_reflns_limit_l_max 19
_diffrn_reflns_limit_l_min -19
_diffrn_reflns_number 12220
_diffrn_reflns_theta_full 27.50
_diffrn_reflns_theta_max 27.50
_diffrn_reflns_theta_min 1.96
_diffrn_standards_decay_% 0
_diffrn_standards_number 'see experimental'
_exptl_absorpt_coefficient_mu 0.606
_exptl_absorpt_correction_T_max 0.9011
_exptl_absorpt_correction_T_min 0.7164
_exptl_absorpt_correction_type empirical
_exptl_absorpt_process_details
;
Absorption correction was based upon symmetry equivalent and
repeated intensity measurements using the program SADABS
(Sheldrick, 1995), which is based upon the method of
Blessing (Blessing, 1995).
;
_exptl_crystal_colour orange
_exptl_crystal_density_diffrn 1.447
_exptl_crystal_density_method 'not measured'
_exptl_crystal_description needles
_exptl_crystal_F_000 464
_exptl_crystal_size_max 0.22
_exptl_crystal_size_mid 0.16
_exptl_crystal_size_min 0.10
_refine_diff_density_max 0.649
_refine_diff_density_min -0.287
_refine_diff_density_rms 0.069
_refine_ls_extinction_method none
_refine_ls_goodness_of_fit_ref 1.033
_refine_ls_hydrogen_treatment riding
_refine_ls_matrix_type full
_refine_ls_number_parameters 269
_refine_ls_number_reflns 4701
_refine_ls_number_restraints 1
_refine_ls_restrained_S_all 1.033
_refine_ls_R_factor_all 0.1120
_refine_ls_R_factor_gt 0.0617
_refine_ls_shift/su_max 0.000
_refine_ls_shift/su_mean 0.000
_refine_ls_structure_factor_coef Fsqd
_refine_ls_weighting_details 'calc w=1/[\s^2^(Fo^2^)+(0.1000P)^2^+0.0000P] where P=(Fo^2^+2Fc^2^)/3'
_refine_ls_weighting_scheme calc
_refine_ls_wR_factor_gt 0.1527
_refine_ls_wR_factor_ref 0.1818
_reflns_number_gt 2980
_reflns_number_total 4701
_reflns_threshold_expression >2sigma(I)
_cod_data_source_file b004395h.txt
_cod_data_source_block lee9998
_cod_depositor_comments
;
The following automatic conversions were performed:
'_symmetry_cell_setting' value 'Triclinic' changed to 'triclinic'
according to '/home/saulius/struct/CIF-dictionaries/cif_core.dic'
dictionary named 'cif_core.dic' version 2.4.1 from 2010-06-29.

Automatic conversion script
Id: cif_fix_enum 1527 2010-12-29 10:47:43Z saulius 
;
_cod_database_code 7009921

loop_
_symmetry_equiv_pos_as_xyz
'x, y, z'
'-x, -y, -z'

loop_
_atom_site_label
_atom_site_type_symbol
_atom_site_fract_x
_atom_site_fract_y
_atom_site_fract_z
_atom_site_U_iso_or_equiv
_atom_site_adp_type
_atom_site_occupancy
_atom_site_symmetry_multiplicity
_atom_site_calc_flag
_atom_site_refinement_flags
_atom_site_disorder_assembly
_atom_site_disorder_group
Cr1 Cr -0.43568(9) 0.49261(5) 0.24492(4) 0.0370(2) Uani 1 1 d . . .
C1 C -0.2305(6) 0.3164(3) 0.2152(2) 0.0383(8) Uani 1 1 d . . .
C2 C -0.1320(5) 0.4268(3) 0.1680(2) 0.0347(8) Uani 1 1 d . . .
H2 H 0.0025 0.4369 0.1760 0.042 Uiso 1 1 calc R . .
C3 C -0.2309(5) 0.5214(3) 0.1097(2) 0.0373(8) Uani 1 1 d . . .
C4 C -0.4376(6) 0.5070(4) 0.1004(2) 0.0419(9) Uani 1 1 d . . .
H4 H -0.5097 0.5713 0.0645 0.050 Uiso 1 1 calc R . .
C5 C -0.5329(6) 0.3969(4) 0.1447(3) 0.0471(10) Uani 1 1 d . . .
H5 H -0.6647 0.3847 0.1347 0.057 Uiso 1 1 calc R . .
C6 C -0.4342(6) 0.3043(4) 0.2040(3) 0.0450(9) Uani 1 1 d . . .
H6 H -0.5044 0.2339 0.2363 0.054 Uiso 1 1 calc R . .
C7 C -0.1241(6) 0.2165(4) 0.2765(3) 0.0451(9) Uani 1 1 d . . .
O1 O -0.2190(4) 0.1245(3) 0.3214(2) 0.0553(7) Uani 1 1 d . . .
O2 O 0.0668(4) 0.2327(3) 0.2781(2) 0.0542(7) Uani 1 1 d . . .
H2A H 0.1130 0.1749 0.3150 0.065 Uiso 1 1 calc R . .
C8 C -0.1153(6) 0.6342(4) 0.0608(2) 0.0400(8) Uani 1 1 d . . .
O3 O 0.0666(4) 0.6402(3) 0.06595(17) 0.0481(7) Uani 1 1 d . . .
O4 O -0.2259(4) 0.7201(3) 0.01295(18) 0.0502(7) Uani 1 1 d . . .
H4A H -0.1529 0.7783 -0.0141 0.060 Uiso 1 1 calc R . .
C9 C -0.2806(7) 0.5547(4) 0.3136(3) 0.0518(10) Uani 1 1 d . . .
O9 O -0.1815(6) 0.5939(4) 0.3542(2) 0.0813(11) Uani 1 1 d . . .
C10 C -0.6150(7) 0.4314(4) 0.3503(3) 0.0522(10) Uani 1 1 d . . .
O10 O -0.7267(6) 0.3956(3) 0.4164(2) 0.0781(10) Uani 1 1 d . . .
C11 C -0.6099(6) 0.6452(4) 0.2416(3) 0.0467(9) Uani 1 1 d . . .
O11 O -0.7202(5) 0.7401(3) 0.2411(2) 0.0682(9) Uani 1 1 d . . .
N21 N 0.2755(6) -0.1511(3) 0.4435(2) 0.0524(9) Uani 1 1 d . . .
C21 C 0.1712(7) -0.0506(4) 0.4039(3) 0.0534(10) Uani 1 1 d D . .
O21A O 0.2529(7) 0.0534(4) 0.3728(3) 0.0621(12) Uani 0.70 1 d PD . .
O21B O -0.0155(15) -0.0559(9) 0.4036(6) 0.054(2) Uiso 0.30 1 d PD . .
C22 C 0.1802(10) -0.2705(5) 0.4797(4) 0.0813(16) Uani 1 1 d . . .
H22A H 0.2640 -0.3401 0.4518 0.122 Uiso 1 1 calc R . .
H22B H 0.0399 -0.2617 0.4671 0.122 Uiso 1 1 calc R . .
H22C H 0.1733 -0.2890 0.5443 0.122 Uiso 1 1 calc R . .
C23 C 0.4935(8) -0.1469(5) 0.4540(3) 0.0688(13) Uani 1 1 d . . .
H23A H 0.4996 -0.1616 0.5175 0.103 Uiso 1 1 calc R . .
H23B H 0.5391 -0.0634 0.4265 0.103 Uiso 1 1 calc R . .
H23C H 0.5845 -0.2130 0.4249 0.103 Uiso 1 1 calc R . .
N31 N 0.2819(5) 0.9928(3) -0.1257(2) 0.0443(8) Uani 1 1 d . . .
C31 C 0.1621(6) 0.9077(4) -0.0742(2) 0.0436(9) Uani 1 1 d . . .
H31 H 0.2215 0.8444 -0.0332 0.052 Uiso 1 1 calc R . .
O31 O -0.0270(5) 0.9067(3) -0.0772(2) 0.0603(8) Uani 1 1 d . . .
C32 C 0.5043(7) 0.9872(5) -0.1222(3) 0.0628(12) Uani 1 1 d . . .
H32A H 0.5886 0.9664 -0.1786 0.094 Uiso 1 1 calc R . .
H33B H 0.5366 0.9216 -0.0731 0.094 Uiso 1 1 calc R . .
H32C H 0.5347 1.0698 -0.1128 0.094 Uiso 1 1 calc R . .
C33 C 0.1971(8) 1.0974(4) -0.1888(3) 0.0622(12) Uani 1 1 d . . .
H33A H 0.2167 1.1793 -0.1743 0.093 Uiso 0.73(5) 1 calc PR A 1
H32B H 0.0489 1.0915 -0.1839 0.093 Uiso 0.73(5) 1 calc PR A 1
H33C H 0.2698 1.0903 -0.2498 0.093 Uiso 0.73(5) 1 calc PR A 1
H33D H 0.3075 1.1503 -0.2203 0.093 Uiso 0.27(5) 1 d PR A 2
H33E H 0.0848 1.1494 -0.1559 0.093 Uiso 0.27(5) 1 d PR A 2
H33F H 0.1435 1.0613 -0.2320 0.093 Uiso 0.27(5) 1 d PR A 2

loop_
_atom_site_aniso_label
_atom_site_aniso_U_11
_atom_site_aniso_U_22
_atom_site_aniso_U_33
_atom_site_aniso_U_23
_atom_site_aniso_U_13
_atom_site_aniso_U_12
Cr1 0.0348(3) 0.0367(3) 0.0364(3) -0.0061(2) -0.0020(2) 0.0004(2)
C1 0.038(2) 0.0320(18) 0.044(2) -0.0088(15) -0.0036(16) -0.0017(15)
C2 0.0273(17) 0.0392(19) 0.0363(18) -0.0096(15) -0.0036(14) 0.0026(14)
C3 0.0339(19) 0.046(2) 0.0305(18) -0.0091(15) -0.0032(14) -0.0001(16)
C4 0.035(2) 0.055(2) 0.0369(19) -0.0144(17) -0.0078(15) 0.0012(17)
C5 0.0294(19) 0.063(3) 0.055(2) -0.021(2) -0.0115(17) -0.0053(18)
C6 0.037(2) 0.041(2) 0.058(2) -0.0159(18) -0.0028(18) -0.0081(16)
C7 0.051(2) 0.036(2) 0.046(2) -0.0109(17) -0.0004(18) -0.0028(18)
O1 0.0519(17) 0.0411(15) 0.0666(19) 0.0022(14) -0.0028(14) -0.0106(13)
O2 0.0442(16) 0.0471(16) 0.0652(19) 0.0146(13) -0.0155(14) -0.0075(13)
C8 0.042(2) 0.046(2) 0.0283(18) -0.0061(16) -0.0050(15) 0.0044(17)
O3 0.0358(15) 0.0518(16) 0.0510(16) 0.0051(12) -0.0078(12) -0.0027(12)
O4 0.0449(16) 0.0530(17) 0.0470(16) 0.0097(13) -0.0127(13) -0.0028(13)
C9 0.055(3) 0.050(2) 0.049(2) -0.0133(19) -0.007(2) 0.003(2)
O9 0.087(3) 0.095(3) 0.080(2) -0.042(2) -0.036(2) -0.001(2)
C10 0.055(3) 0.038(2) 0.053(3) -0.0008(18) 0.002(2) 0.0011(19)
O10 0.086(2) 0.065(2) 0.059(2) 0.0062(16) 0.0216(18) -0.0039(18)
C11 0.046(2) 0.049(2) 0.039(2) -0.0030(18) -0.0013(17) -0.0002(19)
O11 0.068(2) 0.0487(18) 0.075(2) -0.0018(16) -0.0070(17) 0.0174(16)
N21 0.069(2) 0.0401(18) 0.0425(19) -0.0018(15) -0.0020(17) -0.0054(17)
C21 0.062(3) 0.049(2) 0.045(2) 0.0010(19) -0.011(2) -0.002(2)
O21A 0.055(3) 0.047(2) 0.078(3) 0.018(2) -0.020(2) -0.008(2)
C22 0.119(5) 0.047(3) 0.069(3) 0.008(2) -0.006(3) -0.021(3)
C23 0.071(3) 0.059(3) 0.067(3) -0.004(2) -0.013(2) 0.016(2)
N31 0.050(2) 0.0367(17) 0.0424(18) -0.0025(14) -0.0061(15) -0.0013(15)
C31 0.045(2) 0.040(2) 0.041(2) -0.0066(17) -0.0029(17) 0.0050(17)
O31 0.0541(19) 0.0563(18) 0.0637(19) 0.0043(15) -0.0110(15) -0.0009(15)
C32 0.050(3) 0.059(3) 0.075(3) -0.006(2) -0.003(2) -0.010(2)
C33 0.087(3) 0.040(2) 0.055(3) 0.0057(19) -0.016(2) -0.006(2)

loop_
_atom_type_symbol
_atom_type_description
_atom_type_scat_dispersion_real
_atom_type_scat_dispersion_imag
_atom_type_scat_source
C C 0.0033 0.0016 'International Tables Vol C Tables 4.2.6.8 and 6.1.1.4'
H H 0.0000 0.0000 'International Tables Vol C Tables 4.2.6.8 and 6.1.1.4'
N N 0.0061 0.0033 'International Tables Vol C Tables 4.2.6.8 and 6.1.1.4'
O O 0.0106 0.0060 'International Tables Vol C Tables 4.2.6.8 and 6.1.1.4'
Cr Cr 0.3209 0.6236 'International Tables Vol C Tables 4.2.6.8 and 6.1.1.4'

loop_
_geom_angle_atom_site_label_1
_geom_angle_atom_site_label_2
_geom_angle_atom_site_label_3
_geom_angle
_geom_angle_site_symmetry_1
_geom_angle_site_symmetry_3
_geom_angle_publ_flag
C11 Cr1 C10 87.47(17) . . ?
C11 Cr1 C9 89.76(18) . . ?
C10 Cr1 C9 89.29(19) . . ?
C11 Cr1 C2 135.37(15) . . ?
C10 Cr1 C2 136.68(15) . . ?
C9 Cr1 C2 85.58(16) . . ?
C11 Cr1 C4 86.77(15) . . ?
C10 Cr1 C4 134.20(18) . . ?
C9 Cr1 C4 136.04(17) . . ?
C2 Cr1 C4 67.36(13) . . ?
C11 Cr1 C6 135.87(16) . . ?
C10 Cr1 C6 86.69(17) . . ?
C9 Cr1 C6 133.82(16) . . ?
C2 Cr1 C6 67.21(14) . . ?
C4 Cr1 C6 67.16(15) . . ?
C11 Cr1 C1 166.65(15) . . ?
C10 Cr1 C1 101.87(15) . . ?
C9 Cr1 C1 99.76(16) . . ?
C2 Cr1 C1 37.67(13) . . ?
C4 Cr1 C1 79.88(14) . . ?
C6 Cr1 C1 37.18(13) . . ?
C11 Cr1 C3 101.39(15) . . ?
C10 Cr1 C3 166.23(16) . . ?
C9 Cr1 C3 101.15(16) . . ?
C2 Cr1 C3 37.25(12) . . ?
C4 Cr1 C3 37.60(13) . . ?
C6 Cr1 C3 79.61(14) . . ?
C1 Cr1 C3 67.74(13) . . ?
C11 Cr1 C5 102.47(16) . . ?
C10 Cr1 C5 101.36(18) . . ?
C9 Cr1 C5 164.02(16) . . ?
C2 Cr1 C5 78.49(13) . . ?
C4 Cr1 C5 36.77(14) . . ?
C6 Cr1 C5 36.89(15) . . ?
C1 Cr1 C5 66.59(14) . . ?
C3 Cr1 C5 66.63(14) . . ?
C6 C1 C2 118.4(3) . . ?
C6 C1 C7 120.3(3) . . ?
C2 C1 C7 121.3(3) . . ?
C6 C1 Cr1 71.0(2) . . ?
C2 C1 Cr1 70.12(19) . . ?
C7 C1 Cr1 129.5(3) . . ?
C3 C2 C1 121.7(3) . . ?
C3 C2 Cr1 72.57(19) . . ?
C1 C2 Cr1 72.2(2) . . ?
C3 C2 H2 119.1 . . ?
C1 C2 H2 119.1 . . ?
Cr1 C2 H2 128.4 . . ?
C2 C3 C4 118.5(3) . . ?
C2 C3 C8 118.7(3) . . ?
C4 C3 C8 122.8(3) . . ?
C2 C3 Cr1 70.18(19) . . ?
C4 C3 Cr1 70.6(2) . . ?
C8 C3 Cr1 130.3(2) . . ?
C5 C4 C3 119.9(3) . . ?
C5 C4 Cr1 72.8(2) . . ?
C3 C4 Cr1 71.81(19) . . ?
C5 C4 H4 120.0 . . ?
C3 C4 H4 120.0 . . ?
Cr1 C4 H4 127.4 . . ?
C4 C5 C6 120.9(3) . . ?
C4 C5 Cr1 70.5(2) . . ?
C6 C5 Cr1 70.5(2) . . ?
C4 C5 H5 119.6 . . ?
C6 C5 H5 119.6 . . ?
Cr1 C5 H5 132.6 . . ?
C5 C6 C1 120.4(3) . . ?
C5 C6 Cr1 72.6(2) . . ?
C1 C6 Cr1 71.8(2) . . ?
C5 C6 H6 119.8 . . ?
C1 C6 H6 119.8 . . ?
Cr1 C6 H6 128.0 . . ?
O1 C7 O2 124.5(4) . . ?
O1 C7 C1 120.0(4) . . ?
O2 C7 C1 115.5(3) . . ?
C7 O2 H2A 109.5 . . ?
O3 C8 O4 125.0(3) . . ?
O3 C8 C3 121.3(3) . . ?
O4 C8 C3 113.7(3) . . ?
C8 O4 H4A 109.5 . . ?
O9 C9 Cr1 178.4(4) . . ?
O10 C10 Cr1 178.7(4) . . ?
O11 C11 Cr1 178.8(4) . . ?
C21 N21 C22 121.3(4) . . ?
C21 N21 C23 121.2(4) . . ?
C22 N21 C23 117.5(4) . . ?
O21B C21 O21A 119.8(6) . . ?
O21B C21 N21 118.5(6) . . ?
O21A C21 N21 121.5(4) . . ?
N21 C22 H22A 109.5 . . ?
N21 C22 H22B 109.5 . . ?
H22A C22 H22B 109.5 . . ?
N21 C22 H22C 109.5 . . ?
H22A C22 H22C 109.5 . . ?
H22B C22 H22C 109.5 . . ?
N21 C23 H23A 109.5 . . ?
N21 C23 H23B 109.5 . . ?
H23A C23 H23B 109.5 . . ?
N21 C23 H23C 109.5 . . ?
H23A C23 H23C 109.5 . . ?
H23B C23 H23C 109.5 . . ?
C31 N31 C32 121.4(3) . . ?
C31 N31 C33 121.2(3) . . ?
C32 N31 C33 117.4(3) . . ?
O31 C31 N31 123.4(4) . . ?
O31 C31 H31 118.3 . . ?
N31 C31 H31 118.3 . . ?
N31 C32 H32A 109.5 . . ?
N31 C32 H33B 109.5 . . ?
H32A C32 H33B 109.5 . . ?
N31 C32 H32C 109.5 . . ?
H32A C32 H32C 109.5 . . ?
H33B C32 H32C 109.5 . . ?
N31 C33 H33A 109.5 . . ?
N31 C33 H32B 109.5 . . ?
H33A C33 H32B 109.5 . . ?
N31 C33 H33C 109.5 . . ?
H33A C33 H33C 109.5 . . ?
H32B C33 H33C 109.5 . . ?
N31 C33 H33D 109.4 . . ?
H33A C33 H33D 55.0 . . ?
H32B C33 H33D 141.1 . . ?
H33C C33 H33D 57.5 . . ?
N31 C33 H33E 109.7 . . ?
H33A C33 H33E 57.5 . . ?
H32B C33 H33E 54.9 . . ?
H33C C33 H33E 140.9 . . ?
H33D C33 H33E 109.5 . . ?
N31 C33 H33F 109.4 . . ?
H33A C33 H33F 141.1 . . ?
H32B C33 H33F 57.6 . . ?
H33C C33 H33F 54.9 . . ?
H33D C33 H33F 109.5 . . ?
H33E C33 H33F 109.5 . . ?

loop_
_geom_bond_atom_site_label_1
_geom_bond_atom_site_label_2
_geom_bond_distance
_geom_bond_site_symmetry_2
_geom_bond_publ_flag
Cr1 C11 1.855(4) . ?
Cr1 C10 1.860(4) . ?
Cr1 C9 1.866(5) . ?
Cr1 C2 2.189(3) . ?
Cr1 C4 2.204(4) . ?
Cr1 C6 2.206(4) . ?
Cr1 C1 2.217(3) . ?
Cr1 C3 2.220(3) . ?
Cr1 C5 2.234(4) . ?
C1 C6 1.410(5) . ?
C1 C2 1.423(5) . ?
C1 C7 1.491(5) . ?
C2 C3 1.409(5) . ?
C2 H2 0.9400 . ?
C3 C4 1.426(5) . ?
C3 C8 1.503(5) . ?
C4 C5 1.400(5) . ?
C4 H4 0.9400 . ?
C5 C6 1.405(6) . ?
C5 H5 0.9400 . ?
C6 H6 0.9400 . ?
C7 O1 1.250(4) . ?
C7 O2 1.295(5) . ?
O2 H2A 0.8300 . ?
C8 O3 1.225(4) . ?
C8 O4 1.307(4) . ?
O4 H4A 0.8300 . ?
C9 O9 1.153(5) . ?
C10 O10 1.156(5) . ?
C11 O11 1.161(5) . ?
N21 C21 1.314(5) . ?
N21 C22 1.459(6) . ?
N21 C23 1.482(6) . ?
C21 O21B 1.236(9) . ?
C21 O21A 1.266(5) . ?
C22 H22A 0.9700 . ?
C22 H22B 0.9700 . ?
C22 H22C 0.9700 . ?
C23 H23A 0.9700 . ?
C23 H23B 0.9700 . ?
C23 H23C 0.9700 . ?
N31 C31 1.318(5) . ?
N31 C32 1.466(5) . ?
N31 C33 1.470(5) . ?
C31 O31 1.254(5) . ?
C31 H31 0.9400 . ?
C32 H32A 0.9700 . ?
C32 H33B 0.9700 . ?
C32 H32C 0.9700 . ?
C33 H33A 0.9700 . ?
C33 H32B 0.9700 . ?
C33 H33C 0.9700 . ?
C33 H33D 0.9700 . ?
C33 H33E 0.9700 . ?
C33 H33F 0.9700 . ?
